data_7701394
loop_
_publ_author_name
'Anker, Mathew David'
'Altaf, Yasir'
'Lein, Matthias'
'Coles, Martyn P.'

_publ_section_title
;
 Reactions of In--Zn Bonds with Organic Azides: Products that Result from
 Hetero- and Homo-bimetallic Behaviour
;
_journal_name_full 'Dalton Transactions'
_journal_paper_doi 10.1039/C9DT03990B
_journal_year 2019
_chemical_formula_moiety 'C51 H75 In N4 O Si2 Zn, 2(C6 H14)'
_chemical_formula_sum 'C63 H103 In N4 O Si2 Zn'
_chemical_formula_weight 1168.86
_space_group_IT_number 15
_space_group_name_Hall '-C 2yc'
_space_group_name_H-M_alt 'C 1 2/c 1'
_symmetry_cell_setting monoclinic
_symmetry_Int_Tables_number 15
_symmetry_space_group_name_Hall '-C 2yc'
_symmetry_space_group_name_H-M 'C 1 2/c 1'
_atom_sites_solution_hydrogens geom
_audit_conform_dict_location ftp://ftp.iucr.org/pub/cif_core.dic
_audit_conform_dict_name cif_core.dic
_audit_conform_dict_version 2.4.3
_audit_creation_date 2019-10-17T11:09:30-00:00
_audit_creation_method 'WinGX routine CIF_UPDATE'
_audit_update_record
;
2019-10-17 deposited with the CCDC.    2019-10-21 downloaded from the CCDC.
;
_cell_angle_alpha 90
_cell_angle_beta 98.747(2)
_cell_angle_gamma 90
_cell_formula_units_Z 4
_cell_length_a 19.8399(4)
_cell_length_b 12.6437(2)
_cell_length_c 26.0713(6)
_cell_measurement_reflns_used 15091
_cell_measurement_temperature 119.99(10)
_cell_measurement_theta_max 29.123
_cell_measurement_theta_min 3.939
_cell_measurement_wavelength 0.71073
_cell_volume 6463.9(2)
_computing_cell_refinement 'CrysAlisPro 1.171.38.46 (Rigaku OD, 2015)'
_computing_data_collection 'CrysAlisPro 1.171.38.46 (Rigaku OD, 2015)'
_computing_data_reduction 'CrysAlisPro 1.171.38.46 (Rigaku OD, 2015)'
_computing_molecular_graphics 'Ortep for Windows (Farrugia, 2012)'
_computing_publication_material 'WinGX publication routines (Farrugia, 2012)'
_computing_structure_refinement 'SHELXL-2014/6 (Sheldrick, 2014)'
_diffrn_ambient_temperature 119.99(10)
_diffrn_detector 'CCD plate'
_diffrn_detector_area_resol_mean 16.1712
_diffrn_measured_fraction_theta_full 0.9973
_diffrn_measured_fraction_theta_max 0.9973
_diffrn_measurement_device 'four-circle diffractometer'
_diffrn_measurement_device_type 'SuperNova, Dual, Cu at zero, EosS2'
_diffrn_measurement_method '\w scans'
_diffrn_orient_matrix_type 'CrysAlisPro convention (1999,Acta A55,543-557)'
_diffrn_orient_matrix_UB_11 -0.0145868
_diffrn_orient_matrix_UB_12 0.0492554
_diffrn_orient_matrix_UB_13 -0.0087103
_diffrn_orient_matrix_UB_21 0.0328407
_diffrn_orient_matrix_UB_22 0.0234531
_diffrn_orient_matrix_UB_23 0.003882
_diffrn_orient_matrix_UB_31 0.0039508
_diffrn_orient_matrix_UB_32 -0.0132397
_diffrn_orient_matrix_UB_33 -0.0258237
_diffrn_radiation_monochromator mirror
_diffrn_radiation_probe x-ray
_diffrn_radiation_type 'Mo K\a'
_diffrn_radiation_wavelength 0.71073
_diffrn_reflns_av_R_equivalents 0.0209
_diffrn_reflns_av_unetI/netI 0.0257
_diffrn_reflns_Laue_measured_fraction_full 0.998
_diffrn_reflns_Laue_measured_fraction_max 0.998
_diffrn_reflns_limit_h_max 24
_diffrn_reflns_limit_h_min -24
_diffrn_reflns_limit_k_max 15
_diffrn_reflns_limit_k_min -12
_diffrn_reflns_limit_l_max 32
_diffrn_reflns_limit_l_min -32
_diffrn_reflns_number 29921
_diffrn_reflns_point_group_measured_fraction_full 0.998
_diffrn_reflns_point_group_measured_fraction_max 0.998
_diffrn_reflns_theta_full 25.9661
_diffrn_reflns_theta_max 26.0222
_diffrn_reflns_theta_min 3.3181
_diffrn_source 'micro-focus sealed X-ray tube'
_exptl_absorpt_coefficient_mu 0.805
_exptl_absorpt_correction_T_max 1
_exptl_absorpt_correction_T_min 0.631
_exptl_absorpt_correction_type gaussian
_exptl_absorpt_process_details
;
        CrysAlisPro 1.171.38.46 (Rigaku Oxford Diffraction, 2015)
Numerical absorption correction based on gaussian integration over
                        a multifaceted crystal model
        Empirical absorption correction using spherical harmonics,
 implemented in SCALE3 ABSPACK scaling algorithm.
;
_exptl_crystal_colour colourless
_exptl_crystal_density_diffrn 1.201
_exptl_crystal_density_method 'not measured'
_exptl_crystal_description rhombohedral
_exptl_crystal_F_000 2784
_exptl_crystal_size_max 0.244
_exptl_crystal_size_mid 0.185
_exptl_crystal_size_min 0.117
_refine_diff_density_max 0.741
_refine_diff_density_min -0.829
_refine_diff_density_rms 0.077
_refine_ls_extinction_method none
_refine_ls_goodness_of_fit_ref 1.118
_refine_ls_hydrogen_treatment constr
_refine_ls_matrix_type full
_refine_ls_number_constraints 0
_refine_ls_number_parameters 312
_refine_ls_number_reflns 6371
_refine_ls_number_restraints 6
_refine_ls_restrained_S_all 1.149
_refine_ls_R_factor_all 0.0322
_refine_ls_R_factor_gt 0.0298
_refine_ls_shift/su_max 0
_refine_ls_shift/su_mean 0
_refine_ls_structure_factor_coef Fsqd
_refine_ls_weighting_details 'w=1/[\s^2^(Fo^2^)+(0.0484P)^2^+11.6210P] where P=(Fo^2^+2Fc^2^)/3'
_refine_ls_weighting_scheme calc
_refine_ls_wR_factor_gt 0.0917
_refine_ls_wR_factor_ref 0.0932
_reflns_number_gt 5942
_reflns_number_total 6371
_reflns_threshold_expression 'I > 2\s(I)'
_cod_data_source_file c9dt03990b2.cif
_cod_data_source_block Compound-1
_cod_database_code 7701394

loop_
_symmetry_equiv_pos_as_xyz
'x, y, z'
'-x, y, -z+1/2'
'x+1/2, y+1/2, z'
'-x+1/2, y+1/2, -z+1/2'
'-x, -y, -z'
'x, -y, z-1/2'
'-x+1/2, -y+1/2, -z'
'x+1/2, -y+1/2, z-1/2'

loop_
_atom_site_label
_atom_site_type_symbol
_atom_site_fract_x
_atom_site_fract_y
_atom_site_fract_z
_atom_site_U_iso_or_equiv
_atom_site_adp_type
_atom_site_occupancy
_atom_site_calc_flag
_atom_site_disorder_assembly
_atom_site_disorder_group
In In 0 0.15620(2) 0.25 0.01716(8) Uani 1 d A .
Zn Zn 0 0.35777(3) 0.25 0.03241(12) Uani 1 d . .
Si Si 0.07433(3) -0.08043(5) 0.24009(2) 0.02481(15) Uani 1 d . .
O O 0 -0.12643(18) 0.25 0.0299(5) Uani 1 d . .
N1 N 0.06475(9) 0.04895(14) 0.22038(7) 0.0193(4) Uani 1 d . .
C1 C 0.09639(12) 0.08319(19) 0.17746(9) 0.0254(5) Uani 1 d . .
C2 C 0.16366(14) 0.1229(3) 0.18568(11) 0.0394(6) Uani 1 d . .
C3 C 0.19288(18) 0.1537(3) 0.14267(14) 0.0611(11) Uani 1 d . .
H3 H 0.2382 0.1804 0.1477 0.073 Uiso 1 calc . .
C4 C 0.1576(2) 0.1462(3) 0.09285(13) 0.0632(11) Uani 1 d . .
H4 H 0.1785 0.1675 0.0641 0.076 Uiso 1 calc . .
C5 C 0.09154(16) 0.1074(3) 0.08520(11) 0.0445(7) Uani 1 d . .
H5 H 0.0672 0.103 0.051 0.053 Uiso 1 calc . .
C6 C 0.06026(13) 0.07489(19) 0.12672(9) 0.0277(5) Uani 1 d . .
C7 C 0.20351(14) 0.1337(3) 0.23990(12) 0.0457(7) Uani 1 d . .
H7 H 0.1784 0.0936 0.2641 0.055 Uiso 1 calc . .
C8 C 0.20703(16) 0.2493(3) 0.25722(14) 0.0546(9) Uani 1 d . .
H8A H 0.2306 0.254 0.293 0.082 Uiso 1 calc . .
H8B H 0.1607 0.2776 0.2553 0.082 Uiso 1 calc . .
H8C H 0.232 0.2905 0.2344 0.082 Uiso 1 calc . .
C9 C 0.27546(17) 0.0870(3) 0.24449(16) 0.0648(10) Uani 1 d . .
H9A H 0.2976 0.0906 0.2807 0.097 Uiso 1 calc . .
H9B H 0.3022 0.1275 0.2226 0.097 Uiso 1 calc . .
H9C H 0.2726 0.0131 0.2331 0.097 Uiso 1 calc . .
C10 C -0.01212(12) 0.03256(19) 0.11719(9) 0.0255(5) Uani 1 d . .
H10 H -0.0183 -0.0129 0.1475 0.031 Uiso 1 calc . .
C11 C -0.06370(15) 0.1233(2) 0.11479(11) 0.0378(6) Uani 1 d . .
H11A H -0.11 0.0942 0.1113 0.057 Uiso 1 calc . .
H11B H -0.0596 0.1684 0.0849 0.057 Uiso 1 calc . .
H11C H -0.0545 0.1652 0.1467 0.057 Uiso 1 calc . .
C12 C -0.02817(16) -0.0354(2) 0.06833(11) 0.0437(7) Uani 1 d . .
H12A H -0.073 -0.0684 0.0674 0.065 Uiso 1 calc . .
H12B H 0.0067 -0.0904 0.0687 0.065 Uiso 1 calc . .
H12C H -0.0285 0.0092 0.0376 0.065 Uiso 1 calc . .
C13 C 0.10745(17) -0.1609(2) 0.18935(11) 0.0455(8) Uani 1 d . .
H13A H 0.1514 -0.1322 0.1831 0.068 Uiso 1 calc . .
H13B H 0.0749 -0.1585 0.1571 0.068 Uiso 1 calc . .
H13C H 0.1135 -0.2344 0.2012 0.068 Uiso 1 calc . .
C14 C 0.13359(15) -0.1008(3) 0.30224(10) 0.0425(7) Uani 1 d . .
H14A H 0.18 -0.0808 0.2975 0.064 Uiso 1 calc . .
H14B H 0.1329 -0.1754 0.3123 0.064 Uiso 1 calc . .
H14C H 0.1189 -0.0569 0.3295 0.064 Uiso 1 calc . .
C18 C 0.01831(17) 0.42291(19) 0.36118(9) 0.0372(7) Uani 1 d . .
C19 C 0.08318(18) 0.4103(2) 0.38949(11) 0.0438(7) Uani 1 d . .
C20 C 0.08888(19) 0.3826(2) 0.44169(11) 0.0461(7) Uani 1 d . .
H20 H 0.1329 0.3749 0.4615 0.055 Uiso 1 calc . .
C21 C 0.03196(19) 0.3661(2) 0.46550(10) 0.0432(8) Uani 1 d . .
C22 C -0.03112(19) 0.3764(2) 0.43605(11) 0.0458(7) Uani 1 d . .
H22 H -0.0705 0.3633 0.4517 0.055 Uiso 1 calc . .
C23 C -0.03936(18) 0.4054(2) 0.38396(10) 0.0439(7) Uani 1 d . .
C24 C 0.1465(2) 0.4284(4) 0.36506(15) 0.0749(12) Uani 1 d . .
H24A H 0.187 0.414 0.3906 0.112 Uiso 1 calc . .
H24B H 0.1476 0.502 0.3534 0.112 Uiso 1 calc . .
H24C H 0.1461 0.381 0.3353 0.112 Uiso 1 calc . .
C25 C 0.0391(3) 0.3360(3) 0.52240(12) 0.0675(12) Uani 1 d . .
H25A H 0.0732 0.3816 0.5426 0.101 Uiso 1 calc . .
H25B H 0.0537 0.262 0.5267 0.101 Uiso 1 calc . .
H25C H -0.0048 0.3449 0.5346 0.101 Uiso 1 calc . .
C26 C -0.1094(2) 0.4195(4) 0.35389(15) 0.0808(13) Uani 1 d . .
H26A H -0.1435 0.4027 0.3762 0.121 Uiso 1 calc . .
H26B H -0.1152 0.372 0.3238 0.121 Uiso 1 calc . .
H26C H -0.1152 0.4929 0.342 0.121 Uiso 1 calc . .
N2 N 0.0006(8) 0.4568(8) 0.3053(4) 0.0211(18) Uani 0.56(3) d A 1
C15 C -0.0032(10) 0.5603(5) 0.2974(3) 0.027(2) Uani 0.56(3) d A 1
C17 C 0.0043(11) 0.6362(6) 0.3437(3) 0.039(3) Uani 0.56(3) d A 1
H17A H -0.0378 0.6356 0.3591 0.058 Uiso 0.56(3) calc A 1
H17B H 0.0128 0.7079 0.3319 0.058 Uiso 0.56(3) calc A 1
H17C H 0.0426 0.6137 0.3696 0.058 Uiso 0.56(3) calc A 1
N2A N 0.0249(9) 0.4572(10) 0.3113(5) 0.020(2) Uani 0.44(3) d A 2
C15A C 0.0271(10) 0.5621(7) 0.3014(4) 0.022(2) Uani 0.44(3) d A 2
C17A C 0.0392(11) 0.6363(7) 0.3471(3) 0.031(3) Uani 0.44(3) d A 2
H17D H 0.0043 0.6247 0.3694 0.046 Uiso 0.44(3) calc A 2
H17E H 0.0368 0.7096 0.3347 0.046 Uiso 0.44(3) calc A 2
H17F H 0.0844 0.6229 0.367 0.046 Uiso 0.44(3) calc A 2
C16 C 0 0.6075(3) 0.25 0.0637(14) Uani 1 d . .
H16 H 0 0.6826 0.25 0.076 Uiso 1 calc A 1

loop_
_atom_site_aniso_label
_atom_site_aniso_U_11
_atom_site_aniso_U_22
_atom_site_aniso_U_33
_atom_site_aniso_U_23
_atom_site_aniso_U_13
_atom_site_aniso_U_12
In 0.02732(13) 0.00947(11) 0.01645(12) 0 0.00900(8) 0
Zn 0.0726(3) 0.00891(18) 0.0196(2) 0 0.01933(19) 0
Si 0.0315(3) 0.0208(3) 0.0231(3) -0.0009(2) 0.0075(3) 0.0112(3)
O 0.0447(14) 0.0100(10) 0.0374(14) 0 0.0138(11) 0
N1 0.0211(9) 0.0183(9) 0.0210(9) -0.0023(7) 0.0111(7) -0.0017(7)
C1 0.0279(12) 0.0264(12) 0.0253(11) -0.0051(9) 0.0151(9) -0.0059(9)
C2 0.0330(14) 0.0531(17) 0.0360(14) -0.0119(12) 0.0181(11) -0.0175(12)
C3 0.0464(18) 0.092(3) 0.0516(19) -0.0196(18) 0.0292(15) -0.0401(18)
C4 0.070(2) 0.091(3) 0.0375(17) -0.0126(16) 0.0378(16) -0.044(2)
C5 0.0586(18) 0.0539(18) 0.0250(13) -0.0078(12) 0.0194(12) -0.0238(15)
C6 0.0352(13) 0.0259(12) 0.0246(11) -0.0051(9) 0.0131(10) -0.0083(10)
C7 0.0268(13) 0.070(2) 0.0414(16) -0.0097(14) 0.0091(12) -0.0184(13)
C8 0.0330(15) 0.081(3) 0.0487(19) -0.0249(16) 0.0045(13) -0.0095(15)
C9 0.0413(18) 0.074(3) 0.078(3) -0.017(2) 0.0029(17) -0.0026(17)
C10 0.0337(12) 0.0232(11) 0.0200(10) -0.0004(9) 0.0058(9) -0.0056(10)
C11 0.0473(16) 0.0342(14) 0.0307(13) 0.0037(11) 0.0015(12) 0.0052(12)
C12 0.0518(17) 0.0448(17) 0.0348(14) -0.0164(13) 0.0081(13) -0.0133(14)
C13 0.0619(19) 0.0419(17) 0.0341(15) -0.0044(12) 0.0111(13) 0.0315(14)
C14 0.0457(16) 0.0521(18) 0.0297(14) 0.0035(12) 0.0055(12) 0.0233(14)
C18 0.083(2) 0.0132(11) 0.0185(12) -0.0021(9) 0.0169(13) 0.0028(12)
C19 0.082(2) 0.0237(13) 0.0307(14) -0.0079(11) 0.0240(14) -0.0070(13)
C20 0.076(2) 0.0338(15) 0.0283(14) -0.0051(12) 0.0064(14) -0.0004(15)
C21 0.091(2) 0.0197(12) 0.0208(13) -0.0012(10) 0.0158(14) -0.0009(13)
C22 0.078(2) 0.0361(15) 0.0286(14) -0.0020(12) 0.0248(15) -0.0012(15)
C23 0.076(2) 0.0341(15) 0.0249(13) -0.0022(11) 0.0167(13) 0.0066(14)
C24 0.094(3) 0.082(3) 0.057(2) -0.022(2) 0.038(2) -0.023(2)
C25 0.133(4) 0.048(2) 0.0238(15) 0.0041(13) 0.0179(18) -0.003(2)
C26 0.088(3) 0.112(4) 0.042(2) -0.008(2) 0.0098(19) 0.028(3)
N2 0.038(5) 0.012(2) 0.012(3) 0.0015(17) -0.001(3) 0.000(3)
C15 0.047(7) 0.013(2) 0.020(3) -0.0059(17) 0.006(3) -0.003(3)
C17 0.077(8) 0.016(3) 0.024(3) -0.0030(19) 0.007(4) 0.006(4)
N2A 0.030(5) 0.013(3) 0.014(3) -0.002(2) -0.002(4) 0.001(4)
C15A 0.027(6) 0.016(3) 0.022(3) 0.000(2) 0.003(4) -0.004(3)
C17A 0.056(8) 0.011(3) 0.026(3) -0.003(2) 0.007(4) 0.002(4)
C16 0.142(4) 0.0202(18) 0.032(2) 0 0.023(2) 0

loop_
_atom_type_symbol
_atom_type_description
_atom_type_scat_dispersion_real
_atom_type_scat_dispersion_imag
_atom_type_scat_source
C C 0.0033 0.0016 'International Tables Vol C Tables 4.2.6.8 and 6.1.1.4'
H H 0 0 'International Tables Vol C Tables 4.2.6.8 and 6.1.1.4'
N N 0.0061 0.0033 'International Tables Vol C Tables 4.2.6.8 and 6.1.1.4'
O O 0.0106 0.006 'International Tables Vol C Tables 4.2.6.8 and 6.1.1.4'
Si Si 0.0817 0.0704 'International Tables Vol C Tables 4.2.6.8 and 6.1.1.4'
Zn Zn 0.2839 1.4301 'International Tables Vol C Tables 4.2.6.8 and 6.1.1.4'
In In -0.7276 1.31 'International Tables Vol C Tables 4.2.6.8 and 6.1.1.4'

loop_
_exptl_crystal_face_index_h
_exptl_crystal_face_index_k
_exptl_crystal_face_index_l
_exptl_crystal_face_perp_dist
25 4 -20 0.0891
6 -5 -35 0.0989
-24 -8 -4 0.1094
-5 5 35 0.0993
26 7 -8 0.0853
-13 12 -19 0.0637
-17 14 0 0.0645
5 -6 33 0.0674
17 -14 1 0.0526
16 -12 -19 0.0725
-11 8 31 0.0937
13 -12 19 0.0559
-9 -13 24 0.0766
-6 -17 9 0.0742
0 -16 -18 0.0903
-27 4 10 0.0756
-14 -1 -28 0.1116
25 -4 10 0.0802
26 -6 -7 0.0759
-8 16 -9 0.0589
-4 13 -23 0.0604
16 12 -21 0.0782
9 16 10 0.1164

loop_
_geom_angle_atom_site_label_1
_geom_angle_atom_site_label_2
_geom_angle_atom_site_label_3
_geom_angle
_geom_angle_site_symmetry_1
_geom_angle_site_symmetry_3
N1 In N1 99.31(10) . 2
N1 In Zn 130.34(5) . .
N1 In Zn 130.34(5) 2 .
N2 Zn N2 98.0(6) . 2
N2A Zn N2A 103.7(7) 2 .
N2 Zn In 131.0(3) . .
N2 Zn In 131.0(3) 2 .
N2A Zn In 128.1(4) 2 .
N2A Zn In 128.1(4) . .
O Si N1 108.88(10) . .
O Si C13 109.87(13) . .
N1 Si C13 110.02(12) . .
O Si C14 106.03(11) . .
N1 Si C14 114.67(12) . .
C13 Si C14 107.24(13) . .
Si O Si 138.50(15) 2 .
C1 N1 Si 118.73(15) . .
C1 N1 In 117.33(14) . .
Si N1 In 123.55(9) . .
C6 C1 C2 120.2(2) . .
C6 C1 N1 119.4(2) . .
C2 C1 N1 120.4(2) . .
C3 C2 C1 118.5(3) . .
C3 C2 C7 120.2(3) . .
C1 C2 C7 121.3(2) . .
C4 C3 C2 121.6(3) . .
C4 C3 H3 119.2 . .
C2 C3 H3 119.2 . .
C3 C4 C5 119.5(3) . .
C3 C4 H4 120.3 . .
C5 C4 H4 120.3 . .
C4 C5 C6 121.2(3) . .
C4 C5 H5 119.4 . .
C6 C5 H5 119.4 . .
C5 C6 C1 119.0(2) . .
C5 C6 C10 120.0(2) . .
C1 C6 C10 120.9(2) . .
C2 C7 C8 110.8(3) . .
C2 C7 C9 112.7(3) . .
C8 C7 C9 110.2(3) . .
C2 C7 H7 107.7 . .
C8 C7 H7 107.7 . .
C9 C7 H7 107.7 . .
C7 C8 H8A 109.5 . .
C7 C8 H8B 109.5 . .
H8A C8 H8B 109.5 . .
C7 C8 H8C 109.5 . .
H8A C8 H8C 109.5 . .
H8B C8 H8C 109.5 . .
C7 C9 H9A 109.5 . .
C7 C9 H9B 109.5 . .
H9A C9 H9B 109.5 . .
C7 C9 H9C 109.5 . .
H9A C9 H9C 109.5 . .
H9B C9 H9C 109.5 . .
C6 C10 C12 114.0(2) . .
C6 C10 C11 110.6(2) . .
C12 C10 C11 109.5(2) . .
C6 C10 H10 107.5 . .
C12 C10 H10 107.5 . .
C11 C10 H10 107.5 . .
C10 C11 H11A 109.5 . .
C10 C11 H11B 109.5 . .
H11A C11 H11B 109.5 . .
C10 C11 H11C 109.5 . .
H11A C11 H11C 109.5 . .
H11B C11 H11C 109.5 . .
C10 C12 H12A 109.5 . .
C10 C12 H12B 109.5 . .
H12A C12 H12B 109.5 . .
C10 C12 H12C 109.5 . .
H12A C12 H12C 109.5 . .
H12B C12 H12C 109.5 . .
Si C13 H13A 109.5 . .
Si C13 H13B 109.5 . .
H13A C13 H13B 109.5 . .
Si C13 H13C 109.5 . .
H13A C13 H13C 109.5 . .
H13B C13 H13C 109.5 . .
Si C14 H14A 109.5 . .
Si C14 H14B 109.5 . .
H14A C14 H14B 109.5 . .
Si C14 H14C 109.5 . .
H14A C14 H14C 109.5 . .
H14B C14 H14C 109.5 . .
C23 C18 C19 120.8(2) . .
C23 C18 N2A 130.5(8) . .
C19 C18 N2A 108.7(8) . .
C23 C18 N2 111.9(7) . .
C19 C18 N2 127.3(6) . .
C18 C19 C20 118.6(3) . .
C18 C19 C24 121.4(3) . .
C20 C19 C24 120.1(3) . .
C21 C20 C19 121.7(3) . .
C21 C20 H20 119.2 . .
C19 C20 H20 119.2 . .
C22 C21 C20 118.2(3) . .
C22 C21 C25 120.9(3) . .
C20 C21 C25 121.0(3) . .
C21 C22 C23 122.2(3) . .
C21 C22 H22 118.9 . .
C23 C22 H22 118.9 . .
C18 C23 C22 118.6(3) . .
C18 C23 C26 121.1(3) . .
C22 C23 C26 120.3(3) . .
C19 C24 H24A 109.5 . .
C19 C24 H24B 109.5 . .
H24A C24 H24B 109.5 . .
C19 C24 H24C 109.5 . .
H24A C24 H24C 109.5 . .
H24B C24 H24C 109.5 . .
C21 C25 H25A 109.5 . .
C21 C25 H25B 109.5 . .
H25A C25 H25B 109.5 . .
C21 C25 H25C 109.5 . .
H25A C25 H25C 109.5 . .
H25B C25 H25C 109.5 . .
C23 C26 H26A 109.5 . .
C23 C26 H26B 109.5 . .
H26A C26 H26B 109.5 . .
C23 C26 H26C 109.5 . .
H26A C26 H26C 109.5 . .
H26B C26 H26C 109.5 . .
C15 N2 C18 115.4(7) . .
C15 N2 Zn 122.5(7) . .
C18 N2 Zn 121.2(6) . .
N2 C15 C16 123.8(7) . .
N2 C15 C17 120.0(7) . .
C16 C15 C17 114.9(6) . .
C15 C17 H17A 109.5 . .
C15 C17 H17B 109.5 . .
H17A C17 H17B 109.5 . .
C15 C17 H17C 109.5 . .
H17A C17 H17C 109.5 . .
H17B C17 H17C 109.5 . .
C15A N2A C18 119.6(10) . .
C15A N2A Zn 117.8(8) . .
C18 N2A Zn 119.7(8) . .
N2A C15A C16 122.3(8) . .
N2A C15A C17A 117.7(9) . .
C16 C15A C17A 117.8(7) . .
C15A C17A H17D 109.5 . .
C15A C17A H17E 109.5 . .
H17D C17A H17E 109.5 . .
C15A C17A H17F 109.5 . .
H17D C17A H17F 109.5 . .
H17E C17A H17F 109.5 . .
C15 C16 C15 128.8(6) 2 .
C15A C16 C15A 134.4(8) 2 .
C15 C16 H16 115.6 2 .
C15 C16 H16 115.6 . .

loop_
_geom_bond_atom_site_label_1
_geom_bond_atom_site_label_2
_geom_bond_distance
_geom_bond_site_symmetry_2
In N1 2.0947(17) .
In N1 2.0947(17) 2
In Zn 2.5486(4) .
Zn N2 1.908(10) .
Zn N2 1.908(10) 2
Zn N2A 2.035(13) 2
Zn N2A 2.035(13) .
Si O 1.6419(10) .
Si N1 1.7165(19) .
Si C13 1.866(3) .
Si C14 1.869(3) .
O Si 1.6419(10) 2
N1 C1 1.431(3) .
C1 C6 1.409(3) .
C1 C2 1.412(3) .
C2 C3 1.394(4) .
C2 C7 1.517(4) .
C3 C4 1.382(5) .
C3 H3 0.95 .
C4 C5 1.386(4) .
C4 H4 0.95 .
C5 C6 1.389(3) .
C5 H5 0.95 .
C6 C10 1.517(3) .
C7 C8 1.528(5) .
C7 C9 1.533(5) .
C7 H7 1 .
C8 H8A 0.98 .
C8 H8B 0.98 .
C8 H8C 0.98 .
C9 H9A 0.98 .
C9 H9B 0.98 .
C9 H9C 0.98 .
C10 C12 1.529(3) .
C10 C11 1.532(4) .
C10 H10 1 .
C11 H11A 0.98 .
C11 H11B 0.98 .
C11 H11C 0.98 .
C12 H12A 0.98 .
C12 H12B 0.98 .
C12 H12C 0.98 .
C13 H13A 0.98 .
C13 H13B 0.98 .
C13 H13C 0.98 .
C14 H14A 0.98 .
C14 H14B 0.98 .
C14 H14C 0.98 .
C18 C23 1.385(4) .
C18 C19 1.392(5) .
C18 N2A 1.394(13) .
C18 N2 1.508(11) .
C19 C20 1.393(4) .
C19 C24 1.511(5) .
C20 C21 1.385(5) .
C20 H20 0.95 .
C21 C22 1.371(5) .
C21 C25 1.517(4) .
C22 C23 1.392(4) .
C22 H22 0.95 .
C23 C26 1.498(5) .
C24 H24A 0.98 .
C24 H24B 0.98 .
C24 H24C 0.98 .
C25 H25A 0.98 .
C25 H25B 0.98 .
C25 H25C 0.98 .
C26 H26A 0.98 .
C26 H26B 0.98 .
C26 H26C 0.98 .
N2 C15 1.325(12) .
C15 C16 1.382(7) .
C15 C17 1.532(10) .
C17 H17A 0.98 .
C17 H17B 0.98 .
C17 H17C 0.98 .
N2A C15A 1.354(15) .
C15A C16 1.481(11) .
C15A C17A 1.507(13) .
C17A H17D 0.98 .
C17A H17E 0.98 .
C17A H17F 0.98 .
C16 C15 1.382(7) 2
C16 C15A 1.481(11) 2
C16 H16 0.95 .
